data_4323030
loop_
_publ_author_name
'Zhen Tang'
'Yasuo Nomura'
'Shigeki Kuwata'
'Youichi Ishii'
'Yasushi Mizobe'
'Masanobu Hidai'

_publ_contact_author
;
    Masanobu Hidai
 Department of Chemistry and Biotechnology, Graduate School of Engineering,
The University of Tokyo, Hongo, Bunkyo-Ku, Tokyo 113-8656, Japan
;
_publ_contact_author_fax ' +81-3-5800-6945 '
_publ_contact_author_phone ' +81-3-3812-2111 ext 7261 '
_publ_section_title
;
 Metal-Metal Bonding in Pentanuclear Bow-Tie Metal Sulfido Clusters.
 Synthetic and Structural Studies on the Cationic Pentanuclear Clusters
 [(Cp*Ir)2(\m3-S)2M(\m3-S)2(IrCp*)2]n+ (M = Fe, Co, Ni; n = 1, 2)
;
_journal_name_full 'Inorganic Chemistry'
_journal_page_first 4909
_journal_page_last 4920
_journal_paper_doi 10.1021/ic9806885
_journal_volume 37
_journal_year 1998
_chemical_formula_sum 'C20 H30 Cl2 Fe Ir2 S2'
_space_group_IT_number 15
_symmetry_cell_setting monoclinic
_symmetry_Int_Tables_number 15
_symmetry_space_group_name_Hall '-C 2yc'
_symmetry_space_group_name_H-M 'C 1 2/c 1'
_audit_creation_date 'Thu Oct 24 17:49:06 1996'
_audit_creation_method 'from TEXRAY.INF file'
_cell_angle_alpha 90
_cell_angle_beta 109.44(2)
_cell_angle_gamma 90
_cell_formula_units_Z 8.00
_cell_length_a 33.543(5)
_cell_length_b 8.828(3)
_cell_length_c 17.482(2)
_cell_measurement_reflns_used 25
_cell_measurement_temperature 23.0
_cell_measurement_theta_max 37.84
_cell_measurement_theta_min 32.34
_cell_volume 4882(2)
_computing_cell_refinement 'MSC/AFC Diffractometer Control'
_computing_data_collection 'MSC/AFC Diffractometer Control'
_computing_data_reduction 'teXsan: PROCESS (MSC)'
_computing_publication_material 'teXsan: FINISH (MSC)'
_computing_structure_refinement 'teXsan: LS (MSC)'
_computing_structure_solution 'DIRDIF92 (PATTY)'
_diffrn_ambient_temperature 23.0
_diffrn_measurement_device AFC7R
_diffrn_measurement_method 'omega/2-theta scans'
_diffrn_orient_matrix_UB_11 0.02288
_diffrn_orient_matrix_UB_12 0.07801
_diffrn_orient_matrix_UB_13 0.01711
_diffrn_orient_matrix_UB_21 0.02181
_diffrn_orient_matrix_UB_22 -0.08197
_diffrn_orient_matrix_UB_23 0.01274
_diffrn_orient_matrix_UB_31 0.00054
_diffrn_orient_matrix_UB_32 0.00511
_diffrn_orient_matrix_UB_33 -0.05679
_diffrn_radiation_monochromator graphite
_diffrn_radiation_source 'X-ray tube'
_diffrn_radiation_type MoKalpha
_diffrn_radiation_wavelength 0.7107
_diffrn_reflns_av_R_equivalents 4.68
_diffrn_reflns_limit_h_max 43
_diffrn_reflns_limit_h_min 0
_diffrn_reflns_limit_k_max 0
_diffrn_reflns_limit_k_min 0
_diffrn_reflns_limit_l_max 0
_diffrn_reflns_limit_l_min -9
_diffrn_reflns_number 6098
_diffrn_reflns_theta_max 27.5298
_diffrn_reflns_theta_min 2.595
_diffrn_standards_decay_% 0.46
_diffrn_standards_interval_count 150
_diffrn_standards_number 3
_exptl_absorpt_coefficient_mu_cm 118.875
_exptl_absorpt_correction_T_max 0.990
_exptl_absorpt_correction_T_min 0.246
_exptl_absorpt_correction_type psi-scan
_exptl_crystal_colour darkgreen
_exptl_crystal_density_diffrn 2.301
_exptl_crystal_description prismatic
_exptl_crystal_F_000 3168.00
_exptl_crystal_size_max 0.300
_exptl_crystal_size_mid 0.300
_exptl_crystal_size_min 0.150
_refine_diff_density_max -3.28210
_refine_diff_density_min 5.88250
_refine_ls_extinction_coef 0.09941
_refine_ls_extinction_method Zachariasen_type_2_Gaussian_isotropic
_refine_ls_goodness_of_fit_obs 2.620
_refine_ls_matrix_type full
_refine_ls_number_parameters 245
_refine_ls_number_reflns 3331
_refine_ls_number_restraints 0
_refine_ls_R_factor_obs 0.0660
_refine_ls_shift/esd_max 0.1600
_refine_ls_structure_factor_coef F
_refine_ls_weighting_scheme sigma
_refine_ls_wR_factor_obs 0.0470
_cod_data_source_file ic9806885_1.cif
_cod_data_source_block '[(Cp*Ir)2(S)2FeCl2](compound3)'
_cod_original_cell_volume 4881(1)
_cod_original_sg_symbol_H-M 'C 2/c '
_cod_original_formula_sum 'C20 H30 Ir2 S2 Fe Cl2'
_cod_database_code 4323030

loop_
_symmetry_equiv_pos_as_xyz
'   +x,   +y,   +z'
'1/2+x,1/2+y,   +z'
'   -x,   +y,1/2-z'
1/2-x,1/2+y,1/2-z
'   -x,   -y,   -z'
'1/2-x,1/2-y,   -z'
'   +x,   -y,1/2+z'
1/2+x,1/2-y,1/2+z

loop_
_atom_site_aniso_label
_atom_site_aniso_U_11
_atom_site_aniso_U_22
_atom_site_aniso_U_33
_atom_site_aniso_U_12
_atom_site_aniso_U_13
_atom_site_aniso_U_23
Ir1 0.0284(6) 0.0428(5) 0.0267(5) -0.0068(5) 0.0115(4) -0.0051(4)
Ir2 0.0261(5) 0.0288(4) 0.0227(4) -0.0019(4) 0.0100(4) -0.0023(4)
Fe1 0.040(2) 0.047(2) 0.037(2) 0.002(2) 0.019(2) 0.007(1)
Cl1 0.065(5) 0.066(4) 0.038(4) 0.012(3) 0.022(4) 0.006(3)
Cl2 0.065(6) 0.098(6) 0.098(6) -0.028(4) 0.021(5) 0.038(4)
S1 0.034(4) 0.034(3) 0.051(4) 0.000(3) 0.027(3) -0.005(3)
S2 0.028(3) 0.044(3) 0.037(3) 0.000(3) 0.018(3) -0.004(3)
C1 0.03(2) 0.13(3) 0.01(1) -0.01(2) -0.01(1) -0.03(1)
C2 0.02(2) 0.06(2) 0.04(1) 0.00(1) -0.02(1) 0.00(1)
C3 0.06(2) 0.03(1) 0.05(2) 0.02(1) 0.04(2) 0.01(1)
C4 0.06(2) 0.04(2) 0.04(1) -0.02(1) 0.00(1) -0.02(1)
C5 0.08(3) 0.11(2) 0.01(1) -0.06(2) -0.01(1) 0.00(1)
C6 0.08(3) 0.30(5) 0.08(3) 0.03(3) 0.04(2) -0.10(3)
C7 0.09(3) 0.06(2) 0.12(3) 0.00(2) 0.00(2) -0.02(2)
C8 0.07(2) 0.15(3) 0.00(1) 0.01(2) -0.01(1) 0.00(1)
C9 0.10(3) 0.06(2) 0.09(2) 0.00(2) -0.05(2) 0.02(2)
C10 0.19(5) 0.30(5) 0.04(2) -0.19(4) -0.01(2) 0.04(3)
C11 0.06(2) 0.014(10) 0.07(2) -0.01(1) 0.05(2) -0.002(10)
C12 0.02(1) 0.03(1) 0.06(2) 0.01(1) -0.03(1) 0.00(1)
C13 0.11(3) 0.03(1) 0.13(3) -0.04(1) 0.11(2) -0.04(1)
C14 0.02(1) 0.04(1) 0.03(1) 0.00(1) 0.00(1) 0.002(10)
C15 0.04(1) 0.03(1) 0.010(9) 0.006(10) 0.003(9) -0.005(8)
C16 0.05(2) 0.08(2) 0.05(2) -0.02(1) 0.03(2) -0.01(1)
C17 0.04(2) 0.06(2) 0.07(2) 0.00(1) 0.02(2) 0.02(1)
C18 0.10(3) 0.05(2) 0.06(2) 0.01(1) 0.05(2) -0.03(1)
C19 0.03(2) 0.07(2) 0.03(1) -0.02(1) 0.01(1) 0.00(1)
C20 0.04(2) 0.06(2) 0.05(2) 0.01(1) 0.02(1) 0.01(1)

loop_
_atom_site_label
_atom_site_fract_x
_atom_site_fract_y
_atom_site_fract_z
_atom_site_U_iso_or_equiv
_atom_site_thermal_displace_type
_atom_site_calc_flag
_atom_site_calc_attached_atom
Ir1 0.09245(3) -0.15885(9) -0.05225(5) 0.0321 Uij ? ?
Ir2 0.16532(3) -0.02175(8) 0.05426(5) 0.0254 Uij ? ?
Fe1 0.1206(1) -0.2684(3) 0.1123(2) 0.0396 Uij ? ?
Cl1 0.1654(2) -0.2891(6) 0.2408(4) 0.0555 Uij ? ?
Cl2 0.0665(3) -0.4271(8) 0.0990(5) 0.0883 Uij ? ?
S1 0.1568(2) -0.2723(5) 0.0189(4) 0.0365 Uij ? ?
S2 0.0987(2) -0.0253(6) 0.0628(3) 0.0343 Uij ? ?
C1 0.0760(8) -0.246(3) -0.177(1) 0.0621 Uij ? ?
C2 0.0476(8) -0.301(3) -0.139(1) 0.0486 Uij ? ?
C3 0.0273(8) -0.181(2) -0.121(1) 0.0450 Uij ? ?
C4 0.0415(9) -0.052(2) -0.139(1) 0.0494 Uij ? ?
C5 0.072(1) -0.080(3) -0.179(1) 0.0720 Uij ? ?
C6 0.108(1) -0.342(5) -0.207(2) 0.1527 Uij ? ?
C7 0.040(1) -0.470(3) -0.129(2) 0.1009 Uij ? ?
C8 -0.0083(9) -0.200(3) -0.088(1) 0.0790 Uij ? ?
C9 0.023(1) 0.108(3) -0.135(2) 0.1028 Uij ? ?
C10 0.094(1) 0.027(5) -0.216(2) 0.1879 Uij ? ?
C11 0.2132(8) 0.086(2) 0.014(1) 0.0418 Uij ? ?
C12 0.1825(7) 0.197(2) 0.022(2) 0.0501 Uij ? ?
C13 0.1848(10) 0.203(2) 0.100(2) 0.0703 Uij ? ?
C14 0.2166(7) 0.086(2) 0.144(1) 0.0324 Uij ? ?
C15 0.2329(6) 0.009(2) 0.0888(10) 0.0247 Uij ? ?
C16 0.2215(8) 0.049(2) -0.067(1) 0.0550 Uij ? ?
C17 0.1576(8) 0.302(2) -0.043(1) 0.0533 Uij ? ?
C18 0.1626(9) 0.312(2) 0.139(1) 0.0647 Uij ? ?
C19 0.2306(7) 0.055(2) 0.235(1) 0.0470 Uij ? ?
C20 0.2670(8) -0.099(2) 0.108(1) 0.0497 Uij ? ?
H1 0.1049 -0.4461 -0.1970 0.1729 Uij ? ?
H2 0.1019 -0.3258 -0.2634 0.1729 Uij ? ?
H3 0.1360 -0.3103 -0.1784 0.1729 Uij ? ?
H4 0.0113 -0.4943 -0.1600 0.1106 Uij ? ?
H5 0.0584 -0.5291 -0.1465 0.1106 Uij ? ?
H6 0.0441 -0.4902 -0.0731 0.1106 Uij ? ?
H7 -0.0181 -0.1031 -0.0786 0.0846 Uij ? ?
H8 -0.0307 -0.2538 -0.1263 0.0846 Uij ? ?
H9 0.0014 -0.2549 -0.0387 0.0846 Uij ? ?
H10 0.0251 0.1296 -0.0813 0.1252 Uij ? ?
H11 0.0392 0.1806 -0.1534 0.1252 Uij ? ?
H12 -0.0053 0.1109 -0.1697 0.1252 Uij ? ?
H13 0.1239 0.0168 -0.1899 0.2001 Uij ? ?
H14 0.0875 0.0030 -0.2721 0.2001 Uij ? ?
H15 0.0858 0.1272 -0.2105 0.2001 Uij ? ?
H16 0.1959 0.0149 -0.1065 0.0564 Uij ? ?
H17 0.2311 0.1372 -0.0866 0.0564 Uij ? ?
H18 0.2423 -0.0284 -0.0577 0.0564 Uij ? ?
H19 0.1660 0.4037 -0.0263 0.0602 Uij ? ?
H20 0.1629 0.2810 -0.0915 0.0602 Uij ? ?
H21 0.1286 0.2902 -0.0502 0.0602 Uij ? ?
H22 0.1694 0.2871 0.1944 0.0740 Uij ? ?
H23 0.1716 0.4120 0.1335 0.0740 Uij ? ?
H24 0.1329 0.3044 0.1125 0.0740 Uij ? ?
H25 0.2066 0.0299 0.2499 0.0486 Uij ? ?
H26 0.2501 -0.0268 0.2482 0.0486 Uij ? ?
H27 0.2437 0.1431 0.2638 0.0486 Uij ? ?
H28 0.2601 -0.1837 0.1341 0.0491 Uij ? ?
H29 0.2711 -0.1305 0.0589 0.0491 Uij ? ?
H30 0.2921 -0.0527 0.1422 0.0597 Uij ? ?

loop_
_atom_type_symbol
_atom_type_oxidation_number
_atom_type_number_in_cell
_atom_type_scat_dispersion_real
_atom_type_scat_dispersion_imag
_atom_type_scat_source
C 0 160 0.003 0.002 'International Tables'
H 0 240 0.000 0.000 'International Tables'
Ir 0 16 -1.444 7.990 'International Tables'
S 0 16 0.125 0.123 'International Tables'
Fe 0 8 0.346 0.844 'International Tables'
Cl 0 16 0.148 0.159 'International Tables'

loop_
_geom_angle_atom_site_label_1
_geom_angle_atom_site_label_2
_geom_angle_atom_site_label_3
_geom_angle
_geom_angle_site_symmetry_1
_geom_angle_site_symmetry_2
_geom_angle_site_symmetry_3
_geom_angle_publ_flag
Ir(2) Ir(1) Fe(1) 63.81(7) ? ? ? yes
Ir(2) Ir(1) S(1) 51.9(1) ? ? ? yes
Ir(2) Ir(1) S(2) 52.3(1) ? ? ? yes
Ir(2) Ir(1) C(1) 133.1(7) ? ? ? yes
Ir(2) Ir(1) C(2) 166.0(7) ? ? ? yes
Ir(2) Ir(1) C(3) 156.9(6) ? ? ? yes
Ir(2) Ir(1) C(4) 127.3(6) ? ? ? yes
Ir(2) Ir(1) C(5) 116.5(7) ? ? ? yes
Fe(1) Ir(1) S(1) 52.0(1) ? ? ? yes
Fe(1) Ir(1) S(2) 52.4(1) ? ? ? yes
Fe(1) Ir(1) C(1) 139.7(8) ? ? ? yes
Fe(1) Ir(1) C(2) 115.5(6) ? ? ? yes
Fe(1) Ir(1) C(3) 118.0(6) ? ? ? yes
Fe(1) Ir(1) C(4) 142.4(7) ? ? ? yes
Fe(1) Ir(1) C(5) 178.6(9) ? ? ? yes
S(1) Ir(1) S(2) 87.4(2) ? ? ? yes
S(1) Ir(1) C(1) 105.1(7) ? ? ? yes
S(1) Ir(1) C(2) 115.7(6) ? ? ? yes
S(1) Ir(1) C(3) 149.3(6) ? ? ? yes
S(1) Ir(1) C(4) 165.5(7) ? ? ? yes
S(1) Ir(1) C(5) 127.0(9) ? ? ? yes
S(2) Ir(1) C(1) 166.7(8) ? ? ? yes
S(2) Ir(1) C(2) 139.6(8) ? ? ? yes
S(2) Ir(1) C(3) 108.7(6) ? ? ? yes
S(2) Ir(1) C(4) 102.7(6) ? ? ? yes
S(2) Ir(1) C(5) 129.0(9) ? ? ? yes
C(1) Ir(1) C(2) 37.9(9) ? ? ? yes
C(1) Ir(1) C(3) 62.3(9) ? ? ? yes
C(1) Ir(1) C(4) 64.2(9) ? ? ? yes
C(1) Ir(1) C(5) 39.0(8) ? ? ? yes
C(2) Ir(1) C(3) 36.9(8) ? ? ? yes
C(2) Ir(1) C(4) 62.7(8) ? ? ? yes
C(2) Ir(1) C(5) 63.8(9) ? ? ? yes
C(3) Ir(1) C(4) 36.2(8) ? ? ? yes
C(3) Ir(1) C(5) 62.3(9) ? ? ? yes
C(4) Ir(1) C(5) 38.6(10) ? ? ? yes
Ir(1) Ir(2) S(1) 53.2(2) ? ? ? yes
Ir(1) Ir(2) S(2) 51.9(1) ? ? ? yes
Ir(1) Ir(2) C(11) 123.1(6) ? ? ? yes
Ir(1) Ir(2) C(12) 117.7(6) ? ? ? yes
Ir(1) Ir(2) C(13) 137.1(9) ? ? ? yes
Ir(1) Ir(2) C(14) 173.7(6) ? ? ? yes
Ir(1) Ir(2) C(15) 147.2(4) ? ? ? yes
S(1) Ir(2) S(2) 88.1(2) ? ? ? yes
S(1) Ir(2) C(11) 112.0(5) ? ? ? yes
S(1) Ir(2) C(12) 145.0(7) ? ? ? yes
S(1) Ir(2) C(13) 169.7(9) ? ? ? yes
S(1) Ir(2) C(14) 128.9(6) ? ? ? yes
S(1) Ir(2) C(15) 102.9(5) ? ? ? yes
S(2) Ir(2) C(11) 150.3(6) ? ? ? yes
S(2) Ir(2) C(12) 112.6(7) ? ? ? yes
S(2) Ir(2) C(13) 99.8(7) ? ? ? yes
S(2) Ir(2) C(14) 121.9(6) ? ? ? yes
S(2) Ir(2) C(15) 160.1(4) ? ? ? yes
C(11) Ir(2) C(12) 39.5(8) ? ? ? yes
C(11) Ir(2) C(13) 63.5(7) ? ? ? yes
C(11) Ir(2) C(14) 62.6(8) ? ? ? yes
C(11) Ir(2) C(15) 38.5(7) ? ? ? yes
C(12) Ir(2) C(13) 36.4(8) ? ? ? yes
C(12) Ir(2) C(14) 64.5(8) ? ? ? yes
C(12) Ir(2) C(15) 67.1(7) ? ? ? yes
C(13) Ir(2) C(14) 41.0(9) ? ? ? yes
C(13) Ir(2) C(15) 67.7(9) ? ? ? yes
C(14) Ir(2) C(15) 38.8(7) ? ? ? yes
Ir(1) Fe(1) Cl(1) 155.5(2) ? ? ? yes
Ir(1) Fe(1) Cl(2) 97.0(2) ? ? ? yes
Ir(1) Fe(1) S(1) 51.7(2) ? ? ? yes
Ir(1) Fe(1) S(2) 50.5(1) ? ? ? yes
Cl(1) Fe(1) Cl(2) 107.4(3) ? ? ? yes
Cl(1) Fe(1) S(1) 111.5(3) ? ? ? yes
Cl(1) Fe(1) S(2) 117.8(2) ? ? ? yes
Cl(2) Fe(1) S(1) 120.6(3) ? ? ? yes
Cl(2) Fe(1) S(2) 113.0(3) ? ? ? yes
S(1) Fe(1) S(2) 85.8(2) ? ? ? yes
Ir(1) S(1) Ir(2) 74.9(2) ? ? ? yes
Ir(1) S(1) Fe(1) 76.3(2) ? ? ? yes
Ir(2) S(1) Fe(1) 81.1(2) ? ? ? yes
Ir(1) S(2) Ir(2) 75.8(2) ? ? ? yes
Ir(1) S(2) Fe(1) 77.1(2) ? ? ? yes
Ir(2) S(2) Fe(1) 81.0(2) ? ? ? yes
Ir(1) C(1) C(2) 69(1) ? ? ? yes
Ir(1) C(1) C(5) 70(1) ? ? ? yes
Ir(1) C(1) C(6) 122(1) ? ? ? yes
C(2) C(1) C(5) 105(2) ? ? ? yes
C(2) C(1) C(6) 127(3) ? ? ? yes
C(5) C(1) C(6) 126(3) ? ? ? yes
Ir(1) C(2) C(1) 72(1) ? ? ? yes
Ir(1) C(2) C(3) 70(1) ? ? ? yes
Ir(1) C(2) C(7) 126(1) ? ? ? yes
C(1) C(2) C(3) 108(2) ? ? ? yes
C(1) C(2) C(7) 124(2) ? ? ? yes
C(3) C(2) C(7) 127(2) ? ? ? yes
Ir(1) C(3) C(2) 72(1) ? ? ? yes
Ir(1) C(3) C(4) 70(1) ? ? ? yes
Ir(1) C(3) C(8) 126(1) ? ? ? yes
C(2) C(3) C(4) 111(2) ? ? ? yes
C(2) C(3) C(8) 121(2) ? ? ? yes
C(4) C(3) C(8) 126(2) ? ? ? yes
Ir(1) C(4) C(3) 73(1) ? ? ? yes
Ir(1) C(4) C(5) 74(1) ? ? ? yes
Ir(1) C(4) C(9) 128(1) ? ? ? yes
C(3) C(4) C(5) 109(2) ? ? ? yes
C(3) C(4) C(9) 126(2) ? ? ? yes
C(5) C(4) C(9) 122(2) ? ? ? yes
Ir(1) C(5) C(1) 70(1) ? ? ? yes
Ir(1) C(5) C(4) 66(1) ? ? ? yes
Ir(1) C(5) C(10) 127(1) ? ? ? yes
C(1) C(5) C(4) 104(2) ? ? ? yes
C(1) C(5) C(10) 125(3) ? ? ? yes
C(4) C(5) C(10) 130(3) ? ? ? yes
Ir(2) C(11) C(12) 68(1) ? ? ? yes
Ir(2) C(11) C(15) 70(1) ? ? ? yes
Ir(2) C(11) C(16) 125(1) ? ? ? yes
C(12) C(11) C(15) 110(1) ? ? ? yes
C(12) C(11) C(16) 125(2) ? ? ? yes
C(15) C(11) C(16) 124(1) ? ? ? yes
Ir(2) C(12) C(11) 71(1) ? ? ? yes
Ir(2) C(12) C(13) 72(1) ? ? ? yes
Ir(2) C(12) C(17) 129(1) ? ? ? yes
C(11) C(12) C(13) 108(2) ? ? ? yes
C(11) C(12) C(17) 125(2) ? ? ? yes
C(13) C(12) C(17) 125(2) ? ? ? yes
Ir(2) C(13) C(12) 71(1) ? ? ? yes
Ir(2) C(13) C(14) 68(1) ? ? ? yes
Ir(2) C(13) C(18) 128(1) ? ? ? yes
C(12) C(13) C(14) 106(1) ? ? ? yes
C(12) C(13) C(18) 127(2) ? ? ? yes
C(14) C(13) C(18) 125(2) ? ? ? yes
Ir(2) C(14) C(13) 70(1) ? ? ? yes
Ir(2) C(14) C(15) 72(1) ? ? ? yes
Ir(2) C(14) C(19) 125(1) ? ? ? yes
C(13) C(14) C(15) 110(1) ? ? ? yes
C(13) C(14) C(19) 124(1) ? ? ? yes
C(15) C(14) C(19) 124(1) ? ? ? yes
Ir(2) C(15) C(11) 71(1) ? ? ? yes
Ir(2) C(15) C(14) 69(1) ? ? ? yes
Ir(2) C(15) C(20) 131(1) ? ? ? yes
C(11) C(15) C(14) 103(1) ? ? ? yes
C(11) C(15) C(20) 127(1) ? ? ? yes
C(14) C(15) C(20) 127(1) ? ? ? yes

loop_
_geom_bond_atom_site_label_1
_geom_bond_atom_site_label_2
_geom_bond_distance
_geom_bond_site_symmetry_1
_geom_bond_site_symmetry_2
_geom_bond_publ_flag
Ir(1) Ir(2) 2.806(1) ? ? yes
Ir(1) Fe(1) 2.880(3) ? ? yes
Ir(1) S(1) 2.328(6) ? ? yes
Ir(1) S(2) 2.280(5) ? ? yes
Ir(1) C(1) 2.20(2) ? ? yes
Ir(1) C(2) 2.15(2) ? ? yes
Ir(1) C(3) 2.13(3) ? ? yes
Ir(1) C(4) 2.10(3) ? ? yes
Ir(1) C(5) 2.20(2) ? ? yes
Ir(2) S(1) 2.289(5) ? ? yes
Ir(2) S(2) 2.290(5) ? ? yes
Ir(2) C(11) 2.18(2) ? ? yes
Ir(2) C(12) 2.14(2) ? ? yes
Ir(2) C(13) 2.16(2) ? ? yes
Ir(2) C(14) 2.12(2) ? ? yes
Ir(2) C(15) 2.16(2) ? ? yes
Fe(1) Cl(1) 2.257(7) ? ? yes
Fe(1) Cl(2) 2.241(8) ? ? yes
Fe(1) S(1) 2.336(6) ? ? yes
Fe(1) S(2) 2.339(6) ? ? yes
C(1) C(2) 1.41(3) ? ? yes
C(1) C(5) 1.47(3) ? ? yes
C(1) C(6) 1.59(4) ? ? yes
C(2) C(3) 1.35(3) ? ? yes
C(2) C(7) 1.54(3) ? ? yes
C(3) C(4) 1.31(3) ? ? yes
C(3) C(8) 1.50(3) ? ? yes
C(4) C(5) 1.42(3) ? ? yes
C(4) C(9) 1.54(3) ? ? yes
C(5) C(10) 1.49(3) ? ? yes
C(11) C(12) 1.46(3) ? ? yes
C(11) C(15) 1.43(3) ? ? yes
C(11) C(16) 1.56(3) ? ? yes
C(12) C(13) 1.34(3) ? ? yes
C(12) C(17) 1.49(3) ? ? yes
C(13) C(14) 1.50(3) ? ? yes
C(13) C(18) 1.51(3) ? ? yes
C(14) C(15) 1.42(2) ? ? yes
C(14) C(19) 1.54(3) ? ? yes
C(15) C(20) 1.44(3) ? ? yes
